data_7700186
loop_
_publ_author_name
'Katkova, Marina A.'
'Zabrodina, Galina S.'
'Zhigulin, Grigory Yu'
'Baranov, Evgeny V.'
'Trigub, Maria M.'
'Terentiev, Alexey A.'
'Ketkov, Sergey Yu'

_publ_section_title
;
 The first water-soluble polynuclear metallamacrocyclic Sr(ii)-Cu(ii)
 complex based on simple glycinehydroximate ligands.
;
_journal_issue 28
_journal_name_full 'Dalton transactions (Cambridge, England : 2003)'
_journal_page_first 10479
_journal_page_last 10487
_journal_paper_doi 10.1039/c9dt01368g
_journal_volume 48
_journal_year 2019
_chemical_formula_sum 'C10 H42 Cl2 Cu5 N10 O21 Sr'
_chemical_formula_weight 1114.75
_space_group_crystal_system triclinic
_space_group_IT_number 2
_space_group_name_Hall '-P 1'
_space_group_name_H-M_alt 'P -1'
_symmetry_space_group_name_Hall '-P 1'
_symmetry_space_group_name_H-M 'P -1'
_atom_sites_solution_hydrogens mixed
_atom_sites_solution_primary dual
_atom_sites_solution_secondary difmap
_audit_creation_method SHELXL-2016/6
_audit_update_record
;
2018-12-26 deposited with the CCDC.    2019-04-02 downloaded from the CCDC.
;
_cell_angle_alpha 111.9510(10)
_cell_angle_beta 101.5430(10)
_cell_angle_gamma 90.3440(10)
_cell_formula_units_Z 2
_cell_length_a 9.4365(2)
_cell_length_b 13.2787(3)
_cell_length_c 15.0575(4)
_cell_measurement_reflns_used 9811
_cell_measurement_temperature 100(2)
_cell_measurement_theta_max 36.35
_cell_measurement_theta_min 2.21
_cell_volume 1707.80(7)
_computing_cell_refinement 'Bruker SAINT'
_computing_data_collection 'Bruker APEX3'
_computing_data_reduction 'Bruker SAINT'
_computing_molecular_graphics 'Bruker SHELXTL'
_computing_publication_material 'Bruker SHELXTL'
_computing_structure_refinement 'SHELXL-2016/6 (Sheldrick, 2016)'
_computing_structure_solution 'SHELXT 2014/5 (Sheldrick, 2014)'
_diffrn_ambient_temperature 100(2)
_diffrn_measured_fraction_theta_full 0.998
_diffrn_measured_fraction_theta_max 0.993
_diffrn_measurement_device_type 'Bruker D8 Quest CMOS'
_diffrn_measurement_method '\f and \w scans'
_diffrn_radiation_type MoK\a
_diffrn_radiation_wavelength 0.71073
_diffrn_reflns_av_R_equivalents 0.0248
_diffrn_reflns_av_unetI/netI 0.0392
_diffrn_reflns_Laue_measured_fraction_full 0.998
_diffrn_reflns_Laue_measured_fraction_max 0.993
_diffrn_reflns_limit_h_max 15
_diffrn_reflns_limit_h_min -15
_diffrn_reflns_limit_k_max 22
_diffrn_reflns_limit_k_min -22
_diffrn_reflns_limit_l_max 25
_diffrn_reflns_limit_l_min -25
_diffrn_reflns_number 35711
_diffrn_reflns_point_group_measured_fraction_full 0.998
_diffrn_reflns_point_group_measured_fraction_max 0.993
_diffrn_reflns_theta_full 25.242
_diffrn_reflns_theta_max 36.317
_diffrn_reflns_theta_min 2.384
_diffrn_source 'microfocus sealed tube'
_exptl_absorpt_coefficient_mu 4.857
_exptl_absorpt_correction_T_max 0.6589
_exptl_absorpt_correction_T_min 0.4725
_exptl_absorpt_correction_type multi-scan
_exptl_absorpt_process_details 'SADABS 2016/2 (Bruker AXS Inc.)'
_exptl_crystal_colour violet
_exptl_crystal_density_diffrn 2.168
_exptl_crystal_description plate
_exptl_crystal_F_000 1114
_exptl_crystal_size_max 0.220
_exptl_crystal_size_mid 0.100
_exptl_crystal_size_min 0.040
_refine_diff_density_max 0.849
_refine_diff_density_min -0.977
_refine_diff_density_rms 0.118
_refine_ls_extinction_method none
_refine_ls_goodness_of_fit_ref 1.035
_refine_ls_hydrogen_treatment mixed
_refine_ls_matrix_type full
_refine_ls_number_parameters 540
_refine_ls_number_reflns 16421
_refine_ls_number_restraints 35
_refine_ls_restrained_S_all 1.035
_refine_ls_R_factor_all 0.0359
_refine_ls_R_factor_gt 0.0266
_refine_ls_shift/su_max 0.002
_refine_ls_shift/su_mean 0.000
_refine_ls_structure_factor_coef Fsqd
_refine_ls_weighting_details 'w=1/[\s^2^(Fo^2^)+(0.0154P)^2^+0.8959P] where P=(Fo^2^+2Fc^2^)/3'
_refine_ls_weighting_scheme calc
_refine_ls_wR_factor_gt 0.0550
_refine_ls_wR_factor_ref 0.0577
_reflns_Friedel_coverage 0.000
_reflns_number_gt 14112
_reflns_number_total 16421
_reflns_threshold_expression 'I > 2\s(I)'
_cod_data_source_file c9dt01368g2.cif
_cod_data_source_block srcucrownm
_cod_depositor_comments 'Adding full bibliography for 7700186.cif.'
_cod_database_code 7700186
_shelx_shelxl_version_number 2016/6
_shelx_space_group_comment
;
The symmetry employed for this shelxl refinement is uniquely defined
by the following loop, which should always be used as a source of
symmetry information in preference to the above space-group names.
They are only intended as comments.
;
_shelx_estimated_absorpt_t_min 0.415
_shelx_estimated_absorpt_t_max 0.829

loop_
_space_group_symop_operation_xyz
'x, y, z'
'-x, -y, -z'

loop_
_atom_site_label
_atom_site_type_symbol
_atom_site_fract_x
_atom_site_fract_y
_atom_site_fract_z
_atom_site_U_iso_or_equiv
_atom_site_adp_type
_atom_site_occupancy
_atom_site_site_symmetry_order
_atom_site_calc_flag
_atom_site_refinement_flags_posn
_atom_site_refinement_flags_adp
_atom_site_refinement_flags_occupancy
_atom_site_disorder_assembly
_atom_site_disorder_group
Sr1 Sr -0.65701(2) 0.47232(2) 0.23110(2) 0.00672(2) Uani 1 1 d . . . . .
Cu1 Cu -0.83757(2) 0.18188(2) 0.04481(2) 0.01055(3) Uani 1 1 d . . . . .
Cu2 Cu -1.05200(2) 0.50076(2) 0.09837(2) 0.00721(3) Uani 1 1 d . . . . .
Cu3 Cu -0.77710(2) 0.76338(2) 0.37015(2) 0.00682(3) Uani 1 1 d . . . . .
Cu4 Cu -0.39095(2) 0.60194(2) 0.48472(2) 0.00698(3) Uani 1 1 d . . . . .
Cu5 Cu -0.39696(2) 0.24826(2) 0.26754(2) 0.00646(3) Uani 1 1 d . . . . .
Cl1 Cl -0.97640(3) 0.16725(3) 0.19894(2) 0.01120(5) Uani 1 1 d . . . . .
Cl2 Cl -0.10340(4) 0.85949(3) 0.52738(3) 0.01350(6) Uani 1 1 d . . . . .
O1 O -0.84006(10) 0.33635(8) 0.08763(7) 0.01029(17) Uani 1 1 d . . . . .
O2 O -1.02994(11) 0.17750(8) -0.03536(8) 0.01218(18) Uani 1 1 d . . . . .
O3 O -0.86795(10) 0.57286(8) 0.18061(7) 0.00829(16) Uani 1 1 d . . . . .
O4 O -1.11704(10) 0.64682(8) 0.14150(7) 0.00999(17) Uani 1 1 d . . . . .
O5 O -0.66754(10) 0.64461(8) 0.37703(7) 0.00889(16) Uani 1 1 d . . . . .
O6 O -0.65713(10) 0.84268(8) 0.50276(7) 0.00953(17) Uani 1 1 d . . . . .
O7 O -0.47367(10) 0.46859(8) 0.37831(7) 0.00981(17) Uani 1 1 d . . . . .
O8 O -0.22617(10) 0.51853(8) 0.50483(7) 0.00872(16) Uani 1 1 d . . . . .
O9 O -0.58375(10) 0.27951(8) 0.20964(7) 0.00973(17) Uani 1 1 d . . . . .
O10 O -0.46480(11) 0.09680(8) 0.17342(7) 0.00982(17) Uani 1 1 d . . . . .
O11 O -0.49416(12) 0.40351(9) 0.09570(8) 0.01285(18) Uani 1 1 d D . . . .
H11A H -0.450(3) 0.3475(18) 0.114(2) 0.056(9) Uiso 1 1 d D . . . .
H11B H -0.548(2) 0.3616(17) 0.0308(8) 0.028(6) Uiso 1 1 d D . . . .
O12 O -0.51777(12) 0.64043(9) 0.22102(8) 0.01314(19) Uani 1 1 d D . . . .
H12A H -0.558(3) 0.7079(12) 0.2478(19) 0.041(8) Uiso 1 1 d D . . . .
H12B H -0.476(3) 0.644(2) 0.1695(15) 0.052(9) Uiso 1 1 d D . . . .
O13 O -0.86044(11) 0.41818(8) 0.30211(7) 0.00989(17) Uani 1 1 d D . . . .
H13A H -0.836(3) 0.446(2) 0.3723(4) 0.041(7) Uiso 1 1 d D . . . .
H13B H -0.891(3) 0.3421(6) 0.2715(18) 0.042(8) Uiso 1 1 d D . . . .
O14 O -0.61576(12) 0.84719(9) 0.30396(8) 0.01312(18) Uani 1 1 d D . . . .
H14B H -0.671(3) 0.8963(19) 0.281(2) 0.054(9) Uiso 1 1 d D . . . .
H14A H -0.5260(16) 0.887(2) 0.3435(18) 0.047(8) Uiso 1 1 d D . . . .
O15 O -0.26038(12) 0.64261(9) 0.36079(8) 0.0154(2) Uani 1 1 d D . . . .
H15A H -0.3450(16) 0.654(2) 0.3201(15) 0.030(6) Uiso 1 1 d D . . . .
H15B H -0.204(3) 0.7070(13) 0.4082(15) 0.042(8) Uiso 1 1 d D . . . .
O16 O -0.26830(11) 0.28039(9) 0.16026(8) 0.01216(18) Uani 1 1 d D . . . .
H16A H -0.1889(19) 0.2368(18) 0.162(2) 0.038(7) Uiso 1 1 d D . . . .
H16B H -0.224(2) 0.3534(8) 0.1907(15) 0.023(6) Uiso 1 1 d D . . . .
N1 N -0.97871(12) 0.36044(10) 0.05454(8) 0.00896(19) Uani 1 1 d . . . . .
N2 N -1.23330(12) 0.42001(10) -0.00038(9) 0.01028(19) Uani 1 1 d . . . . .
H2A H -1.310009 0.431325 0.029380 0.012 Uiso 1 1 calc R U . . .
H2B H -1.251594 0.446393 -0.048907 0.012 Uiso 1 1 calc R U . . .
N3 N -0.89174(12) 0.67698(9) 0.24170(8) 0.00827(18) Uani 1 1 d . . . . .
N4 N -0.92749(12) 0.86848(9) 0.36750(9) 0.0106(2) Uani 1 1 d . . . . .
H4A H -0.961597 0.888868 0.423547 0.013 Uiso 1 1 calc R U . . .
H4B H -0.886493 0.929244 0.364906 0.013 Uiso 1 1 calc R U . . .
N5 N -0.55020(12) 0.68281(9) 0.45619(8) 0.00763(18) Uani 1 1 d . . . . .
N6 N -0.32879(12) 0.74084(9) 0.60541(8) 0.00865(18) Uani 1 1 d . . . . .
H6A H -0.334486 0.727742 0.659804 0.010 Uiso 1 1 calc R U . . .
H6B H -0.234778 0.762905 0.611058 0.010 Uiso 1 1 calc R U . . .
N7 N -0.37235(12) 0.39154(9) 0.36900(8) 0.00742(18) Uani 1 1 d . . . . .
N8 N -0.21014(12) 0.22964(9) 0.35254(8) 0.00880(18) Uani 1 1 d . . . . .
H8A H -0.229396 0.184091 0.382049 0.011 Uiso 1 1 calc R U . . .
H8B H -0.145916 0.199394 0.314410 0.011 Uiso 1 1 calc R U . . .
N9 N -0.65299(12) 0.18847(9) 0.13001(8) 0.00875(19) Uani 1 1 d . . . . .
N10 N -0.7923(3) 0.02677(19) -0.0242(3) 0.0153(6) Uani 0.862(18) 1 d . U P A 1
H10A H -0.872760 -0.019551 -0.039042 0.018 Uiso 0.862(18) 1 calc R U P A 1
H10B H -0.766737 0.019701 -0.081221 0.018 Uiso 0.862(18) 1 calc R U P A 1
N10' N -0.8174(12) 0.0187(11) -0.0023(15) 0.012(3) Uani 0.138(18) 1 d D U P A 2
H10C H -0.885251 -0.013949 0.015839 0.014 Uiso 0.138(18) 1 calc R U P A 2
H10D H -0.833188 -0.010372 -0.068979 0.014 Uiso 0.138(18) 1 calc R U P A 2
C1 C -1.06672(14) 0.27760(11) -0.00679(9) 0.0088(2) Uani 1 1 d . . . . .
C2 C -1.21779(14) 0.30124(11) -0.04373(10) 0.0104(2) Uani 1 1 d . . . . .
H2C H -1.238183 0.275987 -0.116134 0.012 Uiso 1 1 calc R U . . .
H2D H -1.289023 0.261146 -0.026011 0.012 Uiso 1 1 calc R U . . .
C3 C -1.01883(13) 0.70768(11) 0.21694(10) 0.0079(2) Uani 1 1 d . . . . .
C4 C -1.04970(14) 0.81875(11) 0.28150(10) 0.0101(2) Uani 1 1 d . . . . .
H4C H -1.064985 0.866049 0.243472 0.012 Uiso 1 1 calc R U . . .
H4D H -1.139709 0.812815 0.304204 0.012 Uiso 1 1 calc R U . . .
C5 C -0.55160(13) 0.78275(10) 0.51541(9) 0.0073(2) Uani 1 1 d . . . . .
C6 C -0.42250(14) 0.82866(10) 0.59926(10) 0.0084(2) Uani 1 1 d . . . . .
H6C H -0.365953 0.885439 0.589745 0.010 Uiso 1 1 calc R U . . .
H6D H -0.455626 0.862998 0.661365 0.010 Uiso 1 1 calc R U . . .
C7 C -0.25376(13) 0.42163(10) 0.43573(9) 0.00687(19) Uani 1 1 d . . . . .
C8 C -0.14553(14) 0.33766(11) 0.42864(10) 0.0107(2) Uani 1 1 d . . . . .
H8C H -0.058421 0.361161 0.411598 0.013 Uiso 1 1 calc R U . . .
H8D H -0.114966 0.331178 0.492980 0.013 Uiso 1 1 calc R U . . .
C9 C -0.58910(14) 0.09975(11) 0.11840(10) 0.0082(2) Uani 1 1 d . . . . .
C10 C -0.67151(15) -0.00235(11) 0.03971(10) 0.0113(2) Uani 1 1 d D . . . .
H10E H -0.605202 -0.045552 -0.000290 0.014 Uiso 0.862(18) 1 calc R U P A 1
H10F H -0.711234 -0.047370 0.070203 0.014 Uiso 0.862(18) 1 calc R U P A 1
H10G H -0.616953 -0.031625 -0.012949 0.014 Uiso 0.138(18) 1 calc R U P A 2
H10H H -0.680106 -0.058030 0.067855 0.014 Uiso 0.138(18) 1 calc R U P A 2
O17 O -1.12683(11) 0.48129(9) 0.23959(8) 0.01258(18) Uani 1 1 d D . . . .
H17A H -1.0347(14) 0.471(2) 0.2730(17) 0.035(7) Uiso 1 1 d D . . . .
H17B H -1.165(3) 0.5362(17) 0.2882(15) 0.046(8) Uiso 1 1 d D . . . .
O1S O -0.81828(13) 0.95876(9) 0.22183(8) 0.0158(2) Uani 1 1 d D . . . .
H1SA H -0.855(3) 1.0278(11) 0.229(2) 0.039(7) Uiso 1 1 d D . . . .
H1SB H -0.877(3) 0.919(2) 0.1581(9) 0.049(8) Uiso 1 1 d D . . . .
O2S O -0.33729(15) -0.07645(10) 0.19375(10) 0.0218(2) Uani 1 1 d D . . . .
H2SA H -0.391(2) -0.0163(13) 0.1913(18) 0.029(6) Uiso 1 1 d D . . . .
H2SB H -0.333(3) -0.068(2) 0.2602(8) 0.054(9) Uiso 1 1 d D . . . .
O3S O -1.38504(11) 0.70099(9) 0.09737(8) 0.01302(18) Uani 1 1 d D . . . .
H3SA H -1.2894(13) 0.681(2) 0.114(2) 0.044(8) Uiso 1 1 d D . . . .
H3SB H -1.381(3) 0.7787(4) 0.1244(16) 0.025(6) Uiso 1 1 d D . . . .
O4S O -0.66329(13) 1.05560(9) 0.60800(9) 0.0170(2) Uani 1 1 d D . . . .
H4SA H -0.736(2) 1.081(2) 0.5698(17) 0.040(7) Uiso 1 1 d D . . . .
H4SB H -0.653(3) 0.9816(9) 0.5692(19) 0.053(9) Uiso 1 1 d D . . . .

loop_
_atom_site_aniso_label
_atom_site_aniso_U_11
_atom_site_aniso_U_22
_atom_site_aniso_U_33
_atom_site_aniso_U_23
_atom_site_aniso_U_13
_atom_site_aniso_U_12
Sr1 0.00605(5) 0.00676(5) 0.00651(5) 0.00211(4) 0.00035(4) 0.00084(4)
Cu1 0.00653(6) 0.00865(7) 0.01021(7) -0.00160(6) -0.00171(5) 0.00128(5)
Cu2 0.00517(6) 0.00840(7) 0.00675(7) 0.00213(5) -0.00008(5) 0.00069(5)
Cu3 0.00604(6) 0.00650(6) 0.00668(6) 0.00166(5) 0.00030(5) 0.00210(5)
Cu4 0.00640(6) 0.00565(6) 0.00650(7) 0.00074(5) -0.00077(5) 0.00173(5)
Cu5 0.00621(6) 0.00554(6) 0.00646(6) 0.00142(5) 0.00052(5) 0.00163(5)
Cl1 0.00958(12) 0.00938(12) 0.01234(13) 0.00222(10) 0.00117(10) 0.00065(10)
Cl2 0.01358(13) 0.01209(13) 0.01523(14) 0.00535(11) 0.00380(11) 0.00101(11)
O1 0.0051(4) 0.0107(4) 0.0104(4) 0.0005(3) -0.0017(3) 0.0015(3)
O2 0.0092(4) 0.0102(4) 0.0105(4) -0.0012(3) -0.0021(3) 0.0013(3)
O3 0.0067(4) 0.0066(4) 0.0090(4) 0.0008(3) 0.0005(3) 0.0021(3)
O4 0.0076(4) 0.0107(4) 0.0103(4) 0.0038(3) -0.0007(3) 0.0017(3)
O5 0.0081(4) 0.0076(4) 0.0072(4) 0.0009(3) -0.0028(3) 0.0016(3)
O6 0.0093(4) 0.0081(4) 0.0095(4) 0.0021(3) 0.0006(3) 0.0039(3)
O7 0.0079(4) 0.0062(4) 0.0117(4) 0.0007(3) -0.0004(3) 0.0042(3)
O8 0.0080(4) 0.0073(4) 0.0075(4) 0.0004(3) -0.0010(3) 0.0018(3)
O9 0.0088(4) 0.0058(4) 0.0087(4) -0.0014(3) -0.0027(3) 0.0012(3)
O10 0.0098(4) 0.0074(4) 0.0108(4) 0.0028(3) 0.0004(3) 0.0020(3)
O11 0.0128(4) 0.0148(5) 0.0109(4) 0.0048(4) 0.0025(3) 0.0025(4)
O12 0.0145(4) 0.0108(4) 0.0159(5) 0.0053(4) 0.0070(4) 0.0028(4)
O13 0.0113(4) 0.0097(4) 0.0077(4) 0.0027(3) 0.0013(3) 0.0000(3)
O14 0.0117(4) 0.0110(4) 0.0158(5) 0.0050(4) 0.0014(4) 0.0007(3)
O15 0.0139(5) 0.0144(5) 0.0167(5) 0.0052(4) 0.0022(4) 0.0022(4)
O16 0.0098(4) 0.0140(5) 0.0141(5) 0.0064(4) 0.0034(3) 0.0018(3)
N1 0.0058(4) 0.0112(5) 0.0074(4) 0.0015(4) -0.0001(3) 0.0011(4)
N2 0.0078(4) 0.0115(5) 0.0103(5) 0.0042(4) -0.0007(4) 0.0007(4)
N3 0.0075(4) 0.0073(4) 0.0089(5) 0.0022(4) 0.0010(3) 0.0017(3)
N4 0.0089(4) 0.0081(5) 0.0125(5) 0.0019(4) 0.0012(4) 0.0022(4)
N5 0.0070(4) 0.0071(4) 0.0063(4) 0.0010(4) -0.0009(3) 0.0012(3)
N6 0.0079(4) 0.0083(4) 0.0079(4) 0.0020(4) -0.0004(3) 0.0014(4)
N7 0.0066(4) 0.0061(4) 0.0078(4) 0.0013(4) 0.0004(3) 0.0026(3)
N8 0.0086(4) 0.0082(4) 0.0090(5) 0.0024(4) 0.0022(4) 0.0030(4)
N9 0.0067(4) 0.0067(4) 0.0089(5) -0.0005(4) -0.0004(3) -0.0001(3)
N10 0.0080(7) 0.0133(7) 0.0147(9) -0.0044(6) 0.0001(7) 0.0003(6)
N10' 0.004(3) 0.011(3) 0.013(4) -0.003(3) 0.003(3) -0.001(3)
C1 0.0070(5) 0.0106(5) 0.0064(5) 0.0010(4) 0.0004(4) 0.0003(4)
C2 0.0073(5) 0.0118(5) 0.0092(5) 0.0015(4) 0.0002(4) 0.0003(4)
C3 0.0066(5) 0.0093(5) 0.0093(5) 0.0051(4) 0.0020(4) 0.0016(4)
C4 0.0081(5) 0.0094(5) 0.0121(6) 0.0038(4) 0.0009(4) 0.0032(4)
C5 0.0075(5) 0.0071(5) 0.0073(5) 0.0025(4) 0.0020(4) 0.0015(4)
C6 0.0088(5) 0.0068(5) 0.0083(5) 0.0018(4) 0.0009(4) 0.0019(4)
C7 0.0069(5) 0.0072(5) 0.0068(5) 0.0029(4) 0.0016(4) 0.0017(4)
C8 0.0083(5) 0.0090(5) 0.0116(6) 0.0015(4) -0.0003(4) 0.0028(4)
C9 0.0076(5) 0.0078(5) 0.0083(5) 0.0015(4) 0.0028(4) 0.0003(4)
C10 0.0099(5) 0.0075(5) 0.0127(6) -0.0006(4) 0.0028(4) -0.0005(4)
O17 0.0105(4) 0.0141(5) 0.0132(5) 0.0053(4) 0.0027(3) 0.0026(4)
O1S 0.0190(5) 0.0112(5) 0.0126(5) 0.0027(4) -0.0029(4) 0.0025(4)
O2S 0.0270(6) 0.0154(5) 0.0228(6) 0.0074(5) 0.0044(5) 0.0115(5)
O3S 0.0094(4) 0.0153(5) 0.0134(5) 0.0049(4) 0.0014(3) 0.0036(4)
O4S 0.0168(5) 0.0092(4) 0.0172(5) -0.0004(4) -0.0026(4) 0.0029(4)

loop_
_atom_type_symbol
_atom_type_description
_atom_type_scat_dispersion_real
_atom_type_scat_dispersion_imag
_atom_type_scat_source
C C 0.0033 0.0016 'International Tables Vol C Tables 4.2.6.8 and 6.1.1.4'
H H 0.0000 0.0000 'International Tables Vol C Tables 4.2.6.8 and 6.1.1.4'
N N 0.0061 0.0033 'International Tables Vol C Tables 4.2.6.8 and 6.1.1.4'
O O 0.0106 0.0060 'International Tables Vol C Tables 4.2.6.8 and 6.1.1.4'
Cl Cl 0.1484 0.1585 'International Tables Vol C Tables 4.2.6.8 and 6.1.1.4'
Cu Cu 0.3201 1.2651 'International Tables Vol C Tables 4.2.6.8 and 6.1.1.4'
Sr Sr -1.5307 3.2498 'International Tables Vol C Tables 4.2.6.8 and 6.1.1.4'

loop_
_geom_angle_atom_site_label_1
_geom_angle_atom_site_label_2
_geom_angle_atom_site_label_3
_geom_angle
O5 Sr1 O7 71.98(3)
O5 Sr1 O1 136.10(3)
O7 Sr1 O1 136.67(3)
O5 Sr1 O3 71.73(3)
O7 Sr1 O3 143.10(3)
O1 Sr1 O3 71.07(3)
O5 Sr1 O9 134.64(3)
O7 Sr1 O9 67.02(3)
O1 Sr1 O9 72.13(3)
O3 Sr1 O9 141.98(3)
O5 Sr1 O13 77.12(3)
O7 Sr1 O13 88.37(3)
O1 Sr1 O13 72.73(3)
O3 Sr1 O13 77.33(3)
O9 Sr1 O13 83.07(3)
O5 Sr1 O12 69.57(3)
O7 Sr1 O12 94.93(3)
O1 Sr1 O12 123.48(3)
O3 Sr1 O12 78.52(3)
O9 Sr1 O12 131.42(3)
O13 Sr1 O12 143.55(3)
O5 Sr1 O11 136.88(3)
O7 Sr1 O11 98.94(3)
O1 Sr1 O11 79.44(3)
O3 Sr1 O11 112.02(3)
O9 Sr1 O11 69.65(3)
O13 Sr1 O11 145.86(3)
O12 Sr1 O11 69.41(3)
O5 Sr1 Cu4 49.78(2)
O7 Sr1 Cu4 25.25(2)
O1 Sr1 Cu4 160.17(2)
O3 Sr1 Cu4 121.13(2)
O9 Sr1 Cu4 92.16(2)
O13 Sr1 Cu4 93.85(2)
O12 Sr1 Cu4 75.95(2)
O11 Sr1 Cu4 106.92(2)
O1 Cu1 N9 94.35(4)
O1 Cu1 O2 84.84(4)
N9 Cu1 O2 176.81(5)
O1 Cu1 N10 162.28(16)
N9 Cu1 N10 82.23(6)
O2 Cu1 N10 99.46(6)
O1 Cu1 N10' 175.1(6)
N9 Cu1 N10' 82.45(19)
O2 Cu1 N10' 98.55(18)
N1 Cu2 O3 93.55(4)
N1 Cu2 O4 176.78(5)
O3 Cu2 O4 84.26(4)
N1 Cu2 N2 83.13(5)
O3 Cu2 N2 173.57(5)
O4 Cu2 N2 98.82(4)
O5 Cu3 N3 92.88(4)
O5 Cu3 O6 83.60(4)
N3 Cu3 O6 176.21(4)
O5 Cu3 N4 167.03(5)
N3 Cu3 N4 83.38(5)
O6 Cu3 N4 99.74(4)
O7 Cu4 N5 93.75(4)
O7 Cu4 O8 84.54(4)
N5 Cu4 O8 175.99(5)
O7 Cu4 N6 171.64(5)
N5 Cu4 N6 82.70(5)
O8 Cu4 N6 99.47(4)
O7 Cu4 Sr1 34.44(3)
N5 Cu4 Sr1 62.40(3)
O8 Cu4 Sr1 114.97(3)
N6 Cu4 Sr1 144.42(3)
N7 Cu5 O9 89.53(4)
N7 Cu5 O10 166.45(4)
O9 Cu5 O10 83.06(4)
N7 Cu5 N8 82.55(5)
O9 Cu5 N8 169.51(4)
O10 Cu5 N8 103.27(4)
N7 Cu5 O16 99.92(4)
O9 Cu5 O16 96.60(4)
O10 Cu5 O16 92.21(4)
N8 Cu5 O16 91.55(4)
N1 O1 Cu1 108.79(7)
N1 O1 Sr1 123.21(7)
Cu1 O1 Sr1 124.25(5)
C1 O2 Cu1 106.57(8)
N3 O3 Cu2 107.95(7)
N3 O3 Sr1 121.87(7)
Cu2 O3 Sr1 123.54(4)
C3 O4 Cu2 106.73(8)
N5 O5 Cu3 109.60(7)
N5 O5 Sr1 120.07(7)
Cu3 O5 Sr1 124.50(4)
C5 O6 Cu3 106.85(8)
N7 O7 Cu4 109.13(7)
N7 O7 Sr1 122.00(7)
Cu4 O7 Sr1 120.30(4)
C7 O8 Cu4 107.62(8)
N9 O9 Cu5 110.63(7)
N9 O9 Sr1 121.35(7)
Cu5 O9 Sr1 124.49(4)
C9 O10 Cu5 107.77(8)
Sr1 O11 H11A 98.6(19)
Sr1 O11 H11B 114.1(15)
H11A O11 H11B 101(2)
Sr1 O12 H12A 114.0(16)
Sr1 O12 H12B 129.1(18)
H12A O12 H12B 107(2)
Sr1 O13 H13A 111.6(17)
Sr1 O13 H13B 112.4(16)
H13A O13 H13B 114(2)
H14B O14 H14A 106(2)
H15A O15 H15B 116(2)
Cu5 O16 H16A 102.9(16)
Cu5 O16 H16B 108.3(14)
H16A O16 H16B 104(2)
C1 N1 O1 115.34(11)
C1 N1 Cu2 118.54(9)
O1 N1 Cu2 125.96(8)
C2 N2 Cu2 111.12(8)
C2 N2 H2A 109.4
Cu2 N2 H2A 109.4
C2 N2 H2B 109.4
Cu2 N2 H2B 109.4
H2A N2 H2B 108.0
C3 N3 O3 114.73(11)
C3 N3 Cu3 116.99(9)
O3 N3 Cu3 126.77(8)
C4 N4 Cu3 110.93(8)
C4 N4 H4A 109.5
Cu3 N4 H4A 109.5
C4 N4 H4B 109.5
Cu3 N4 H4B 109.5
H4A N4 H4B 108.0
C5 N5 O5 115.01(10)
C5 N5 Cu4 118.69(9)
O5 N5 Cu4 126.30(8)
C6 N6 Cu4 110.89(8)
C6 N6 H6A 109.5
Cu4 N6 H6A 109.5
C6 N6 H6B 109.5
Cu4 N6 H6B 109.5
H6A N6 H6B 108.1
C7 N7 O7 115.34(11)
C7 N7 Cu5 119.23(9)
O7 N7 Cu5 125.43(8)
C8 N8 Cu5 109.86(8)
C8 N8 H8A 109.7
Cu5 N8 H8A 109.7
C8 N8 H8B 109.7
Cu5 N8 H8B 109.7
H8A N8 H8B 108.2
C9 N9 O9 114.85(11)
C9 N9 Cu1 119.06(9)
O9 N9 Cu1 125.91(8)
C10 N10 Cu1 110.29(13)
C10 N10 H10A 109.6
Cu1 N10 H10A 109.6
C10 N10 H10B 109.6
Cu1 N10 H10B 109.6
H10A N10 H10B 108.1
C10 N10' Cu1 110.5(7)
C10 N10' H10C 109.6
Cu1 N10' H10C 109.6
C10 N10' H10D 109.6
Cu1 N10' H10D 109.6
H10C N10' H10D 108.1
N1 C1 O2 123.08(12)
N1 C1 C2 116.51(12)
O2 C1 C2 120.40(11)
N2 C2 C1 110.33(11)
N2 C2 H2C 109.6
C1 C2 H2C 109.6
N2 C2 H2D 109.6
C1 C2 H2D 109.6
H2C C2 H2D 108.1
N3 C3 O4 123.12(12)
N3 C3 C4 116.48(12)
O4 C3 C4 120.39(11)
N4 C4 C3 110.67(10)
N4 C4 H4C 109.5
C3 C4 H4C 109.5
N4 C4 H4D 109.5
C3 C4 H4D 109.5
H4C C4 H4D 108.1
N5 C5 O6 122.68(12)
N5 C5 C6 116.47(11)
O6 C5 C6 120.83(11)
N6 C6 C5 110.25(10)
N6 C6 H6C 109.6
C5 C6 H6C 109.6
N6 C6 H6D 109.6
C5 C6 H6D 109.6
H6C C6 H6D 108.1
N7 C7 O8 123.13(11)
N7 C7 C8 115.89(11)
O8 C7 C8 120.97(11)
N8 C8 C7 110.61(10)
N8 C8 H8C 109.5
C7 C8 H8C 109.5
N8 C8 H8D 109.5
C7 C8 H8D 109.5
H8C C8 H8D 108.1
N9 C9 O10 123.02(12)
N9 C9 C10 115.53(12)
O10 C9 C10 121.38(12)
N10' C10 C9 111.5(5)
N10 C10 C9 109.77(13)
N10 C10 H10E 109.7
C9 C10 H10E 109.7
N10 C10 H10F 109.7
C9 C10 H10F 109.7
H10E C10 H10F 108.2
N10' C10 H10G 109.3
C9 C10 H10G 109.3
N10' C10 H10H 109.3
C9 C10 H10H 109.3
H10G C10 H10H 108.0
H17A O17 H17B 106(2)
H1SA O1S H1SB 97(2)
H2SA O2S H2SB 100(2)
H3SA O3S H3SB 108(2)
H4SA O4S H4SB 108(2)

loop_
_geom_bond_atom_site_label_1
_geom_bond_atom_site_label_2
_geom_bond_distance
Sr1 O5 2.5306(10)
Sr1 O7 2.5411(10)
Sr1 O1 2.5423(10)
Sr1 O3 2.5510(9)
Sr1 O9 2.5747(10)
Sr1 O13 2.5931(10)
Sr1 O12 2.6515(11)
Sr1 O11 2.6891(11)
Sr1 Cu4 3.8789(2)
Cu1 O1 1.9084(10)
Cu1 N9 1.9254(11)
Cu1 O2 1.9558(10)
Cu1 N10 2.023(2)
Cu1 N10' 2.036(13)
Cu2 N1 1.9142(12)
Cu2 O3 1.9234(9)
Cu2 O4 1.9474(10)
Cu2 N2 2.0139(12)
Cu3 O5 1.9145(10)
Cu3 N3 1.9277(11)
Cu3 O6 1.9714(10)
Cu3 N4 2.0016(11)
Cu4 O7 1.9167(10)
Cu4 N5 1.9240(11)
Cu4 O8 1.9544(9)
Cu4 N6 2.0256(11)
Cu5 N7 1.9202(11)
Cu5 O9 1.9245(10)
Cu5 O10 1.9884(10)
Cu5 N8 2.0362(11)
Cu5 O16 2.3577(11)
O1 N1 1.3877(14)
O2 C1 1.3076(16)
O3 N3 1.3942(14)
O4 C3 1.2983(16)
O5 N5 1.3847(14)
O6 C5 1.3070(16)
O7 N7 1.3924(14)
O8 C7 1.3010(16)
O9 N9 1.3854(14)
O10 C9 1.3037(16)
O11 H11A 0.957(5)
O11 H11B 0.958(5)
O12 H12A 0.953(5)
O12 H12B 0.953(5)
O13 H13A 0.957(5)
O13 H13B 0.955(5)
O14 H14B 0.957(5)
O14 H14A 0.955(5)
O15 H15A 0.955(5)
O15 H15B 0.955(5)
O16 H16A 0.952(5)
O16 H16B 0.954(5)
N1 C1 1.2944(17)
N2 C2 1.4853(18)
N2 H2A 0.9100
N2 H2B 0.9100
N3 C3 1.2978(16)
N4 C4 1.4820(18)
N4 H4A 0.9100
N4 H4B 0.9100
N5 C5 1.2948(16)
N6 C6 1.4868(17)
N6 H6A 0.9100
N6 H6B 0.9100
N7 C7 1.2907(16)
N8 C8 1.4910(18)
N8 H8A 0.9100
N8 H8B 0.9100
N9 C9 1.2956(17)
N10 C10 1.489(2)
N10 H10A 0.9100
N10 H10B 0.9100
N10' C10 1.470(5)
N10' H10C 0.9100
N10' H10D 0.9100
C1 C2 1.5029(18)
C2 H2C 0.9900
C2 H2D 0.9900
C3 C4 1.5005(19)
C4 H4C 0.9900
C4 H4D 0.9900
C5 C6 1.5000(18)
C6 H6C 0.9900
C6 H6D 0.9900
C7 C8 1.5053(18)
C8 H8C 0.9900
C8 H8D 0.9900
C9 C10 1.5049(18)
C10 H10E 0.9900
C10 H10F 0.9900
C10 H10G 0.9900
C10 H10H 0.9900
O17 H17A 0.953(5)
O17 H17B 0.954(5)
O1S H1SA 0.955(5)
O1S H1SB 0.954(5)
O2S H2SA 0.956(5)
O2S H2SB 0.957(5)
O3S H3SA 0.955(5)
O3S H3SB 0.954(5)
O4S H4SA 0.956(5)
O4S H4SB 0.955(5)

loop_
_geom_hbond_atom_site_label_D
_geom_hbond_atom_site_label_H
_geom_hbond_atom_site_label_A
_geom_hbond_distance_DH
_geom_hbond_distance_HA
_geom_hbond_distance_DA
_geom_hbond_angle_DHA
_geom_hbond_site_symmetry_A
O11 H11A O9 0.957(5) 2.49(3) 3.0074(15) 114(2) .
O11 H11A O16 0.957(5) 2.053(16) 2.9260(15) 151(3) .
O11 H11B O3S 0.958(5) 1.766(8) 2.7046(15) 166(2) 2_365
O12 H12A O14 0.953(5) 1.859(6) 2.8075(15) 173(2) .
O12 H12B O3S 0.953(5) 1.864(11) 2.7789(15) 160(3) 1_655
O13 H13A O8 0.957(5) 1.702(6) 2.6532(14) 172(3) 2_466
O13 H13B Cl1 0.955(5) 2.227(5) 3.1810(11) 177(2) .
O14 H14B O1S 0.957(5) 1.867(10) 2.7990(15) 164(3) .
O14 H14A O4S 0.955(5) 1.829(9) 2.7642(16) 166(3) 2_476
O15 H15A O12 0.955(5) 1.933(8) 2.8701(16) 166(2) .
O15 H15B Cl2 0.955(5) 2.191(7) 3.1371(12) 171(2) .
O16 H16A Cl1 0.952(5) 2.267(8) 3.2009(11) 167(2) 1_655
O16 H16B O17 0.954(5) 1.746(6) 2.6949(15) 173(2) 1_655
N2 H2A O11 0.91 2.26 3.1395(16) 161.9 1_455
N2 H2B O3 0.91 2.41 3.0847(16) 131.4 2_365
N4 H4A Cl2 0.91 2.38 3.2213(13) 153.4 1_455
N4 H4B Cl2 0.91 2.68 3.3416(12) 130.5 2_476
N4 H4B O1S 0.91 2.53 3.1884(18) 129.8 .
N6 H6A O9 0.91 2.28 3.1607(16) 161.6 2_466
N6 H6B Cl1 0.91 2.95 3.5124(11) 121.1 2_466
N6 H6B Cl2 0.91 2.57 3.2757(12) 135.3 .
N8 H8A O6 0.91 2.34 3.1433(16) 146.9 2_466
N8 H8B Cl1 0.91 2.52 3.3959(12) 162.8 1_655
N10 H10A Cl1 0.91 2.60 3.300(2) 134.8 2_355
N10 H10B O2S 0.91 2.45 3.309(6) 157.0 2_455
N10' H10C O2 0.91 2.45 3.25(2) 147.3 2_355
N10' H10D Cl1 0.91 2.63 3.289(11) 130.3 2_355
C2 H2C N3 0.99 2.70 3.4515(18) 133.3 2_365
C6 H6C Cl2 0.99 2.80 3.4680(14) 125.4 .
C6 H6D O10 0.99 2.61 3.5725(17) 165.0 2_466
C10 H10F O1S 0.99 2.65 3.5036(19) 144.5 1_545
O17 H17A O13 0.953(5) 1.826(9) 2.7524(14) 163(2) .
O17 H17B O15 0.954(5) 1.802(7) 2.7454(16) 169(3) 1_455
O1S H1SA Cl1 0.955(5) 2.325(9) 3.2507(12) 163(2) 1_565
O1S H1SB O2 0.954(5) 1.842(7) 2.7874(15) 170(3) 2_365
O2S H2SA O10 0.956(5) 1.748(7) 2.6918(15) 169(2) .
O2S H2SB O4S 0.957(5) 1.936(6) 2.8920(18) 177(3) 2_466
O3S H3SA O4 0.955(5) 1.703(5) 2.6574(14) 178(3) .
O3S H3SB O2S 0.954(5) 1.811(7) 2.7493(17) 167(2) 1_465
O4S H4SA Cl2 0.956(5) 2.244(6) 3.1977(12) 176(2) 2_476
O4S H4SB O6 0.955(5) 1.735(7) 2.6828(14) 172(3) .

loop_
_geom_torsion_atom_site_label_1
_geom_torsion_atom_site_label_2
_geom_torsion_atom_site_label_3
_geom_torsion_atom_site_label_4
_geom_torsion
Cu1 O1 N1 C1 -9.06(14)
Sr1 O1 N1 C1 -168.02(9)
Cu1 O1 N1 Cu2 166.22(7)
Sr1 O1 N1 Cu2 7.26(14)
Cu2 O3 N3 C3 -12.93(13)
Sr1 O3 N3 C3 -165.22(9)
Cu2 O3 N3 Cu3 152.51(7)
Sr1 O3 N3 Cu3 0.21(14)
Cu3 O5 N5 C5 10.08(13)
Sr1 O5 N5 C5 164.35(9)
Cu3 O5 N5 Cu4 -170.20(6)
Sr1 O5 N5 Cu4 -15.93(13)
Cu4 O7 N7 C7 5.13(14)
Sr1 O7 N7 C7 152.96(9)
Cu4 O7 N7 Cu5 -175.25(6)
Sr1 O7 N7 Cu5 -27.42(13)
Cu5 O9 N9 C9 8.22(14)
Sr1 O9 N9 C9 167.91(9)
Cu5 O9 N9 Cu1 -176.75(6)
Sr1 O9 N9 Cu1 -17.05(14)
O1 N1 C1 O2 0.86(19)
Cu2 N1 C1 O2 -174.79(10)
O1 N1 C1 C2 179.88(11)
Cu2 N1 C1 C2 4.23(16)
Cu1 O2 C1 N1 7.53(16)
Cu1 O2 C1 C2 -171.45(10)
Cu2 N2 C2 C1 -4.47(13)
N1 C1 C2 N2 0.47(17)
O2 C1 C2 N2 179.52(12)
O3 N3 C3 O4 0.14(18)
Cu3 N3 C3 O4 -166.79(10)
O3 N3 C3 C4 179.26(11)
Cu3 N3 C3 C4 12.32(16)
Cu2 O4 C3 N3 12.48(16)
Cu2 O4 C3 C4 -166.60(10)
Cu3 N4 C4 C3 -4.90(14)
N3 C3 C4 N4 -4.38(17)
O4 C3 C4 N4 174.76(12)
O5 N5 C5 O6 1.32(18)
Cu4 N5 C5 O6 -178.43(10)
O5 N5 C5 C6 -177.05(11)
Cu4 N5 C5 C6 3.21(16)
Cu3 O6 C5 N5 -11.47(15)
Cu3 O6 C5 C6 166.83(10)
Cu4 N6 C6 C5 10.72(13)
N5 C5 C6 N6 -9.36(16)
O6 C5 C6 N6 172.24(11)
O7 N7 C7 O8 -2.98(19)
Cu5 N7 C7 O8 177.37(10)
O7 N7 C7 C8 177.88(11)
Cu5 N7 C7 C8 -1.77(16)
Cu4 O8 C7 N7 -0.81(16)
Cu4 O8 C7 C8 178.28(10)
Cu5 N8 C8 C7 13.91(13)
N7 C7 C8 N8 -8.60(17)
O8 C7 C8 N8 172.24(11)
O9 N9 C9 O10 -3.92(19)
Cu1 N9 C9 O10 -179.32(10)
O9 N9 C9 C10 173.11(11)
Cu1 N9 C9 C10 -2.29(16)
Cu5 O10 C9 N9 -2.35(16)
Cu5 O10 C9 C10 -179.21(10)
Cu1 N10' C10 C9 10.1(17)
Cu1 N10 C10 C9 -18.8(3)
N9 C9 C10 N10' -5.6(12)
O10 C9 C10 N10' 171.5(12)
N9 C9 C10 N10 14.3(3)
O10 C9 C10 N10 -168.6(2)
